data_2006102
loop_
_publ_author_name
'Chen, Wei'
'Lim, Meng-chay'

_publ_section_title
;
 Two Isomeric Bis(n-propionamidoalaninato)copper(II)
 Hydrate Complexes, [Cu(C~6~H~11~N~2~O~3~)~2~].H~2~O
;
_journal_name_full 'Acta Crystallographica Section C'
_journal_page_first 539
_journal_page_last 543
_journal_volume 53
_journal_year 1997
_chemical_formula_iupac '[Cu Br (C6 H11 N2 O3)]'
_chemical_formula_moiety 'Cu Br C~6~H~11~N~2~O~3~'
_chemical_formula_sum 'C6 H11 Br Cu N2 O3'
_chemical_formula_weight 302.62
_space_group_IT_number 19
_symmetry_cell_setting orthorhombic
_symmetry_space_group_name_Hall 'P 2ac 2ab'
_symmetry_space_group_name_H-M 'P 21 21 21'
_cell_angle_alpha 90.00
_cell_angle_beta 90.00
_cell_angle_gamma 90.00
_cell_formula_units_Z 4
_cell_length_a 6.8175(8)
_cell_length_b 10.762(2)
_cell_length_c 13.710(2)
_cell_measurement_temperature 300(2)
_cell_volume 1006.0(3)
_diffrn_ambient_temperature 300(2)
_exptl_crystal_density_diffrn 1.998
_refine_ls_R_factor_obs .0292
_refine_ls_wR_factor_obs .0516
_cod_depositor_comments
;
The following automatic conversions were performed:
'_symmetry_cell_setting' value 'Orthorhombic' changed to 'orthorhombic'
according to '/home/saulius/struct/CIF-dictionaries/cif_core.dic'
dictionary named 'cif_core.dic' version 2.4.1 from 2010-06-29.

Automatic conversion script
Id: cif_fix_enum 1527 2010-12-29 10:47:43Z saulius 
;
_cod_database_code 2006102

loop_
_symmetry_equiv_pos_as_xyz
'x, y, z'
'-x+1/2, -y, z+1/2'
'-x, y+1/2, -z+1/2'
'x+1/2, -y+1/2, -z'

loop_
_atom_site_aniso_label
_atom_site_aniso_U_11
_atom_site_aniso_U_22
_atom_site_aniso_U_33
_atom_site_aniso_U_12
_atom_site_aniso_U_13
_atom_site_aniso_U_23
Br .0593(5) .0625(5) .0425(4) .0290(5) -.0119(4) -.0169(4)
Cu .0325(4) .0198(3) .0389(4) .0009(4) .0028(4) -.0030(3)
O1 .038(3) .026(2) .062(3) .005(2) .010(2) .008(2)
O2 .043(2) .021(2) .041(2) -.007(2) .006(2) -.007(2)
O3 .043(3) .018(2) .037(2) -.007(2) .010(2) -.001(2)
N1 .035(3) .018(3) .030(3) .002(3) .002(3) .004(2)
N2 .041(4) .030(3) .052(4) .003(3) .016(4) .007(3)
C1 .042(5) .018(4) .061(6) -.010(3) .008(4) -.005(4)
C2 .042(4) .025(4) .056(5) .007(4) .015(5) .016(3)
C3 .034(4) .032(4) .024(3) .001(3) -.001(3) -.002(3)
C4 .042(4) .021(3) .029(4) -.006(3) .007(4) .000(3)
C5 .033(4) .020(3) .027(3) .001(3) .000(3) .001(3)
C6 .090(8) .023(4) .053(6) .006(5) .038(7) .006(4)

loop_
_atom_site_label
_atom_site_fract_x
_atom_site_fract_y
_atom_site_fract_z
_atom_site_U_iso_or_equiv
_atom_site_thermal_displace_type
_atom_site_calc_flag
_atom_site_refinement_flags
_atom_site_occupancy
_atom_site_disorder_group
_atom_site_type_symbol
Br .08610(10) .78021(7) .21077(5) .0548(2) Uani d . 1 . Br
Cu .23500(10) .81541(6) .39024(5) .0304(2) Uani d . 1 . Cu
O1 .4933(6) .8598(4) .3387(3) .0420(10) Uani d . 1 . O
O2 .0026(6) .7795(4) .4700(3) .0350(10) Uani d . 1 . O
O3 -.1688(6) .8560(3) .5927(3) .0320(10) Uani d . 1 . O
N1 .1592(9) .9908(5) .4191(4) .0280(10) Uani d . 1 . N
H1 .077(9) 1.013(6) .382(4) .03(2) Uiso d . 1 . H
N2 .7260(10) .9748(6) .2733(4) .041(2) Uani d . 1 . N
H2C .760(10) 1.044(8) .250(5) .07(3) Uiso d . 1 . H
H2D .796(9) .908(6) .256(4) .05(2) Uiso d . 1 . H
C1 .3160(10) 1.0831(6) .4120(6) .040(2) Uani d . 1 . C
H1B .252(9) 1.159(5) .420(4) .03(2) Uiso d . 1 . H
H1A .400(10) 1.072(7) .470(6) .07(3) Uiso d . 1 . H
C2 .4220(10) 1.0751(6) .3170(6) .041(2) Uani d . 1 . C
H2A .320(10) 1.087(6) .263(5) .06(3) Uiso d . 1 . H
H2B .490(8) 1.149(6) .313(4) .03(2) Uiso d . 1 . H
C3 .5510(10) .9623(6) .3099(4) .030(2) Uani d . 1 . C
C4 .0580(10) .9901(5) .5149(4) .031(2) Uani d . 1 . C
H4 .170(10) .987(6) .564(4) .05(2) Uiso d . 1 . H
C5 -.0458(9) .8675(5) .5259(4) .0270(10) Uani d . 1 . C
C6 -.077(2) 1.1005(7) .5300(7) .055(3) Uani d . 1 . C
H6C -.020(10) 1.169(6) .524(5) .06(3) Uiso d . 1 . H
H6B -.170(10) 1.105(6) .473(6) .05(2) Uiso d . 1 . H
H6A -.130(10) 1.096(7) .589(6) .09(3) Uiso d . 1 . H

loop_
_geom_bond_atom_site_label_1
_geom_bond_atom_site_label_2
_geom_bond_site_symmetry_2
_geom_bond_distance
_geom_bond_publ_flag
Br Cu . 2.6886(11) y
Cu O1 . 1.956(4) y
Cu O2 . 1.964(4) y
Cu O3 4_566 1.972(4) y
Cu N1 . 1.996(5) y
O1 C3 . 1.235(7) ?
O2 C5 . 1.263(6) ?
O3 C5 . 1.247(7) ?
O3 Cu 4_466 1.972(4) ?
N1 C1 . 1.464(8) ?
N1 C4 . 1.484(7) ?
N1 H1 . .79(6) ?
N2 C3 . 1.305(9) ?
N2 H2C . .85(8) ?
N2 H2D . .90(7) ?
C1 C2 . 1.490(9) ?
C1 H1B . .93(6) ?
C1 H1A . .97(8) ?
C2 C3 . 1.502(9) ?
C2 H2A . 1.01(7) ?
C2 H2B . .92(6) ?
C4 C5 . 1.506(8) ?
C4 C6 . 1.519(10) ?
C4 H4 . 1.02(6) ?
C6 H6C . .85(7) ?
C6 H6B . 1.03(7) ?
C6 H6A . .91(9) ?
